data_4319523
loop_
_publ_author_name
'Oliver Just'
'William S. Rees'

_publ_section_title
;
 Synthesis and Single-Crystal X-ray Diffraction Examination of a
 Structurally Homologous Series of Tetracoordinate Heteroleptic Anionic
 Lanthanide Complexes: Ln{N[Si(CH3)2CH2CH2Si(CH3)2]}3(\m-Cl)Li(L)3 [Ln =
 Sm, Eu, Gd, Tb, Dy, Ho, Er, Tm, Yb; (L)3= (THF)3, (Et2O)3, (THF)2(Et2O)]
;
_journal_name_full 'Inorganic Chemistry'
_journal_page_first 1751
_journal_page_last 1755
_journal_paper_doi 10.1021/ic9912023
_journal_volume 40
_journal_year 2001
_chemical_formula_sum 'C30 H78 Cl Ho Li N3 O3 Si6'
_chemical_formula_weight 904.81
_chemical_name_systematic
; 
? 
;
_space_group_IT_number 14
_symmetry_cell_setting monoclinic
_symmetry_space_group_name_Hall '-P 2yn'
_symmetry_space_group_name_H-M 'P 1 21/n 1'
_atom_sites_solution_hydrogens geom
_atom_sites_solution_primary direct
_atom_sites_solution_secondary difmap
_audit_creation_method SHELXL-97
_cell_angle_alpha 90.00
_cell_angle_beta 98.3480(10)
_cell_angle_gamma 90.00
_cell_formula_units_Z 4
_cell_length_a 12.7352(5)
_cell_length_b 20.7721(8)
_cell_length_c 18.8634(7)
_cell_measurement_temperature 173(2)
_cell_volume 4937.2(3)
_computing_structure_refinement 'SHELXL-97 (Sheldrick, 1997)'
_computing_structure_solution 'SHELXS-97 (Sheldrick, 1990)'
_diffrn_ambient_temperature 173(2)
_diffrn_measured_fraction_theta_full 0.999
_diffrn_measured_fraction_theta_max 0.999
_diffrn_radiation_monochromator graphite
_diffrn_radiation_source 'fine-focus sealed tube'
_diffrn_radiation_type MoK\a
_diffrn_radiation_wavelength 0.71073
_diffrn_reflns_av_R_equivalents 0.0385
_diffrn_reflns_av_sigmaI/netI 0.0441
_diffrn_reflns_limit_h_max 15
_diffrn_reflns_limit_h_min -13
_diffrn_reflns_limit_k_max 23
_diffrn_reflns_limit_k_min -24
_diffrn_reflns_limit_l_max 21
_diffrn_reflns_limit_l_min -22
_diffrn_reflns_number 25753
_diffrn_reflns_theta_full 25.00
_diffrn_reflns_theta_max 25.00
_diffrn_reflns_theta_min 1.47
_exptl_absorpt_coefficient_mu 1.830
_exptl_crystal_density_diffrn 1.217
_exptl_crystal_density_method 'not measured'
_exptl_crystal_F_000 1896
_refine_diff_density_max 1.122
_refine_diff_density_min -0.717
_refine_diff_density_rms 0.082
_refine_ls_extinction_method none
_refine_ls_goodness_of_fit_ref 1.027
_refine_ls_hydrogen_treatment mixed
_refine_ls_matrix_type full
_refine_ls_number_parameters 444
_refine_ls_number_reflns 8682
_refine_ls_number_restraints 0
_refine_ls_restrained_S_all 1.027
_refine_ls_R_factor_all 0.0470
_refine_ls_R_factor_gt 0.0326
_refine_ls_shift/su_max 0.068
_refine_ls_shift/su_mean 0.003
_refine_ls_structure_factor_coef Fsqd
_refine_ls_weighting_details 'calc w=1/[\s^2^(Fo^2^)+(0.0469P)^2^+1.7868P] where P=(Fo^2^+2Fc^2^)/3'
_refine_ls_weighting_scheme calc
_refine_ls_wR_factor_gt 0.0810
_refine_ls_wR_factor_ref 0.0876
_reflns_number_gt 6898
_reflns_number_total 8682
_reflns_threshold_expression >2sigma(I)
_cod_data_source_file ic9912023_6.cif
_cod_data_source_block just36
_cod_database_code 4319523

loop_
_symmetry_equiv_pos_as_xyz
'x, y, z'
'-x+1/2, y+1/2, -z+1/2'
'-x, -y, -z'
'x-1/2, -y-1/2, z-1/2'

loop_
_atom_site_label
_atom_site_type_symbol
_atom_site_fract_x
_atom_site_fract_y
_atom_site_fract_z
_atom_site_U_iso_or_equiv
_atom_site_adp_type
_atom_site_occupancy
_atom_site_symmetry_multiplicity
_atom_site_calc_flag
_atom_site_refinement_flags
_atom_site_disorder_assembly
_atom_site_disorder_group
Ho1 Ho 0.883469(14) 0.148409(8) 0.212644(8) 0.02672(7) Uani 1 1 d . . .
Cl1 Cl 1.05387(9) 0.07878(5) 0.24815(6) 0.0438(3) Uani 1 1 d . . .
Si1 Si 0.75754(10) 0.00261(5) 0.19150(6) 0.0379(3) Uani 1 1 d . . .
Si2 Si 0.64129(10) 0.09435(6) 0.10317(6) 0.0373(3) Uani 1 1 d . . .
Si3 Si 1.00488(11) 0.19974(6) 0.07118(6) 0.0447(3) Uani 1 1 d . . .
Si4 Si 0.88161(13) 0.29867(6) 0.11883(7) 0.0528(4) Uani 1 1 d . . .
Si5 Si 0.73715(10) 0.21550(6) 0.34452(6) 0.0430(3) Uani 1 1 d . . .
Si6 Si 0.95872(10) 0.21825(6) 0.37809(6) 0.0397(3) Uani 1 1 d . . .
O1 O 1.2220(2) -0.04405(15) 0.20850(16) 0.0478(8) Uani 1 1 d . . .
O2 O 1.1502(3) -0.05662(14) 0.36126(16) 0.0491(8) Uani 1 1 d . . .
O3 O 1.3180(2) 0.05068(16) 0.33223(18) 0.0560(9) Uani 1 1 d . . .
N1 N 0.7521(3) 0.08336(15) 0.16767(16) 0.0318(7) Uani 1 1 d . . .
N2 N 0.9211(3) 0.21979(15) 0.13246(16) 0.0364(8) Uani 1 1 d . . .
N3 N 0.8540(3) 0.19780(15) 0.31251(16) 0.0332(8) Uani 1 1 d . . .
C1 C 0.6175(4) -0.0254(2) 0.1638(2) 0.0530(13) Uani 1 1 d . . .
H1A H 0.6148 -0.0707 0.1571 0.053(10) Uiso 1 1 calc R . .
H1B H 0.5739 -0.0141 0.1987 0.053(10) Uiso 1 1 calc R . .
C2 C 0.5818(4) 0.0105(2) 0.0921(2) 0.0562(13) Uani 1 1 d . . .
H2A H 0.5066 0.0128 0.0825 0.079(12) Uiso 1 1 calc R . .
H2B H 0.6069 -0.0113 0.0536 0.079(12) Uiso 1 1 calc R . .
C3 C 0.8047(4) -0.0100(2) 0.2895(2) 0.0574(14) Uani 1 1 d . . .
H3A H 0.8133 -0.0548 0.2990 0.069(9) Uiso 1 1 calc R . .
H3B H 0.7539 0.0071 0.3167 0.069(9) Uiso 1 1 calc R . .
H3C H 0.8707 0.0112 0.3025 0.069(9) Uiso 1 1 calc R . .
C4 C 0.8452(5) -0.0439(2) 0.1385(3) 0.0721(17) Uani 1 1 d . . .
H4A H 0.8453 -0.0880 0.1519 0.095(12) Uiso 1 1 calc R . .
H4B H 0.9155 -0.0274 0.1479 0.095(12) Uiso 1 1 calc R . .
H4C H 0.8194 -0.0399 0.0889 0.095(12) Uiso 1 1 calc R . .
C5 C 0.6732(4) 0.1246(2) 0.0152(2) 0.0529(13) Uani 1 1 d . . .
H5A H 0.6094 0.1296 -0.0173 0.072(10) Uiso 1 1 calc R . .
H5B H 0.7180 0.0945 -0.0038 0.072(10) Uiso 1 1 calc R . .
H5C H 0.7084 0.1649 0.0221 0.072(10) Uiso 1 1 calc R . .
C6 C 0.5414(4) 0.1508(3) 0.1324(3) 0.0638(15) Uani 1 1 d . . .
H6A H 0.4776 0.1489 0.0994 0.095(12) Uiso 1 1 calc R . .
H6B H 0.5686 0.1935 0.1340 0.095(12) Uiso 1 1 calc R . .
H6C H 0.5274 0.1388 0.1787 0.095(12) Uiso 1 1 calc R . .
C7 C 0.9709(5) 0.2630(2) -0.0002(3) 0.0672(15) Uiso 1 1 d . . .
H7A H 1.0273 0.2684 -0.0277 0.055(9) Uiso 1 1 calc R . .
H7B H 0.9081 0.2519 -0.0314 0.055(9) Uiso 1 1 calc R . .
C8 C 0.9544(7) 0.3244(3) 0.0421(3) 0.090(2) Uani 1 1 d . . .
H8A H 0.9134 0.3549 0.0123 0.12(2) Uiso 1 1 calc R . .
H8B H 1.0208 0.3434 0.0602 0.12(2) Uiso 1 1 calc R . .
C9 C 0.9851(4) 0.1156(2) 0.0357(3) 0.0549(13) Uani 1 1 d . . .
H9A H 0.9963 0.0859 0.0744 0.082(10) Uiso 1 1 calc R . .
H9B H 1.0341 0.1072 0.0034 0.082(10) Uiso 1 1 calc R . .
H9C H 0.9147 0.1111 0.0113 0.082(10) Uiso 1 1 calc R . .
C10 C 1.1477(5) 0.2083(3) 0.1108(3) 0.0734(16) Uani 1 1 d . . .
H10A H 1.1914 0.1963 0.0763 0.113(14) Uiso 1 1 calc R . .
H10B H 1.1624 0.1811 0.1516 0.113(14) Uiso 1 1 calc R . .
H10C H 1.1617 0.2517 0.1248 0.113(14) Uiso 1 1 calc R . .
C11 C 0.7363(5) 0.3082(3) 0.0922(3) 0.091(2) Uani 1 1 d . . .
H11A H 0.7192 0.3526 0.0881 0.108(14) Uiso 1 1 calc R . .
H11B H 0.7000 0.2890 0.1274 0.108(14) Uiso 1 1 calc R . .
H11C H 0.7154 0.2877 0.0473 0.108(14) Uiso 1 1 calc R . .
C12 C 0.9197(6) 0.3514(2) 0.1985(3) 0.0661(16) Uani 1 1 d . . .
H12A H 0.8954 0.3940 0.1876 0.077(10) Uiso 1 1 calc R . .
H12B H 0.9948 0.3516 0.2107 0.077(10) Uiso 1 1 calc R . .
H12C H 0.8884 0.3354 0.2377 0.077(10) Uiso 1 1 calc R . .
C13 C 0.7816(4) 0.2543(3) 0.4346(3) 0.0615(14) Uani 1 1 d . . .
H13A H 0.7363 0.2893 0.4419 0.085(14) Uiso 1 1 calc R . .
H13B H 0.7798 0.2240 0.4720 0.085(14) Uiso 1 1 calc R . .
C14 C 0.8972(4) 0.2787(3) 0.4338(3) 0.0621(15) Uani 1 1 d . . .
H14A H 0.9350 0.2805 0.4810 0.079(13) Uiso 1 1 calc R . .
H14B H 0.8970 0.3204 0.4130 0.079(13) Uiso 1 1 calc R . .
C15 C 0.6561(4) 0.1420(2) 0.3559(3) 0.0629(15) Uani 1 1 d . . .
H15A H 0.5933 0.1541 0.3742 0.070(9) Uiso 1 1 calc R . .
H15B H 0.6962 0.1133 0.3885 0.070(9) Uiso 1 1 calc R . .
H15C H 0.6379 0.1213 0.3109 0.070(9) Uiso 1 1 calc R . .
C16 C 0.6502(5) 0.2725(3) 0.2863(3) 0.0801(19) Uani 1 1 d . . .
H16A H 0.5888 0.2819 0.3077 0.095(12) Uiso 1 1 calc R . .
H16B H 0.6295 0.2535 0.2406 0.095(12) Uiso 1 1 calc R . .
H16C H 0.6880 0.3113 0.2809 0.095(12) Uiso 1 1 calc R . .
C17 C 1.0049(5) 0.1467(2) 0.4353(3) 0.0652(16) Uani 1 1 d . . .
H17A H 1.0501 0.1608 0.4770 0.102(13) Uiso 1 1 calc R . .
H17B H 1.0427 0.1181 0.4089 0.102(13) Uiso 1 1 calc R . .
H17C H 0.9452 0.1251 0.4490 0.102(13) Uiso 1 1 calc R . .
C18 C 1.0774(4) 0.2505(2) 0.3419(3) 0.0587(14) Uani 1 1 d . . .
H18A H 1.1378 0.2479 0.3778 0.090(11) Uiso 1 1 calc R . .
H18B H 1.0651 0.2941 0.3280 0.090(11) Uiso 1 1 calc R . .
H18C H 1.0894 0.2258 0.3014 0.090(11) Uiso 1 1 calc R . .
C19 C 1.2994(6) -0.0237(4) 0.1615(4) 0.095(2) Uani 1 1 d . . .
H19A H 1.3603 -0.0062 0.1900 0.20(3) Uiso 1 1 calc R . .
H19B H 1.3213 -0.0602 0.1370 0.20(3) Uiso 1 1 calc R . .
C20 C 1.2545(7) 0.0240(3) 0.1095(4) 0.100(2) Uani 1 1 d . . .
H20A H 1.2975 0.0272 0.0724 0.21(3) Uiso 1 1 calc R . .
H20B H 1.2520 0.0646 0.1324 0.21(3) Uiso 1 1 calc R . .
H20C H 1.1848 0.0114 0.0895 0.21(3) Uiso 1 1 calc R . .
C21 C 1.1364(5) -0.0831(3) 0.1751(3) 0.088(2) Uani 1 1 d . . .
H21A H 1.1085 -0.0645 0.1303 0.132 Uiso 1 1 calc R . .
H21B H 1.0815 -0.0831 0.2043 0.132 Uiso 1 1 calc R . .
C22 C 1.1681(6) -0.1508(3) 0.1633(4) 0.0812(19) Uani 1 1 d . . .
H22A H 1.1074 -0.1779 0.1599 0.21(3) Uiso 1 1 calc R . .
H22B H 1.2190 -0.1644 0.2022 0.21(3) Uiso 1 1 calc R . .
H22C H 1.1980 -0.1534 0.1201 0.21(3) Uiso 1 1 calc R . .
C23 C 1.1834(5) -0.1215(3) 0.3717(3) 0.0765(17) Uani 1 1 d . . .
H23A H 1.2187 -0.1263 0.4194 0.115 Uiso 1 1 calc R . .
H23B H 1.2330 -0.1310 0.3402 0.115 Uiso 1 1 calc R . .
C24 C 1.0935(6) -0.1692(3) 0.3592(3) 0.085(2) Uani 1 1 d . . .
H24A H 1.1194 -0.2110 0.3725 0.16(2) Uiso 1 1 calc R . .
H24B H 1.0642 -0.1690 0.3099 0.16(2) Uiso 1 1 calc R . .
H24C H 1.0402 -0.1576 0.3873 0.16(2) Uiso 1 1 calc R . .
C25 C 1.0925(5) -0.0320(3) 0.4160(3) 0.0806(18) Uani 1 1 d . . .
H25A H 1.0496 -0.0650 0.4315 0.121 Uiso 1 1 calc R . .
H25B H 1.0474 0.0022 0.3970 0.121 Uiso 1 1 calc R . .
C26 C 1.1719(5) -0.0074(3) 0.4800(3) 0.0833(19) Uani 1 1 d . . .
H26A H 1.1349 0.0026 0.5188 0.122(15) Uiso 1 1 calc R . .
H26B H 1.2064 0.0302 0.4661 0.122(15) Uiso 1 1 calc R . .
H26C H 1.2233 -0.0398 0.4942 0.122(15) Uiso 1 1 calc R . .
C27 C 1.4217(5) 0.0186(5) 0.3410(5) 0.132(3) Uani 1 1 d . . .
H27A H 1.4139 -0.0201 0.3139 0.30(5) Uiso 1 1 calc R . .
H27B H 1.4690 0.0454 0.3199 0.30(5) Uiso 1 1 calc R . .
C28 C 1.4694(10) 0.0033(6) 0.4081(6) 0.181(5) Uiso 1 1 d . . .
H28A H 1.5378 -0.0142 0.4056 0.40(6) Uiso 1 1 calc R . .
H28B H 1.4276 -0.0276 0.4285 0.40(6) Uiso 1 1 calc R . .
H28C H 1.4764 0.0409 0.4370 0.40(6) Uiso 1 1 calc R . .
C29 C 1.3172(5) 0.1179(3) 0.3468(3) 0.0789(18) Uani 1 1 d . . .
H29A H 1.3666 0.1264 0.3886 0.110(17) Uiso 1 1 calc R . .
H29B H 1.2488 0.1295 0.3570 0.110(17) Uiso 1 1 calc R . .
C30 C 1.3437(6) 0.1591(3) 0.2879(4) 0.093(2) Uani 1 1 d . . .
H30A H 1.3415 0.2031 0.3016 0.146(19) Uiso 1 1 calc R . .
H30B H 1.2936 0.1520 0.2462 0.146(19) Uiso 1 1 calc R . .
H30C H 1.4128 0.1488 0.2782 0.146(19) Uiso 1 1 calc R . .
Li1 Li 1.1935(6) 0.0041(3) 0.2914(4) 0.0396(16) Uani 1 1 d . . .

loop_
_atom_site_aniso_label
_atom_site_aniso_U_11
_atom_site_aniso_U_22
_atom_site_aniso_U_33
_atom_site_aniso_U_23
_atom_site_aniso_U_13
_atom_site_aniso_U_12
Ho1 0.03511(11) 0.02564(10) 0.01899(10) 0.00121(7) 0.00248(7) 0.00117(8)
Cl1 0.0382(6) 0.0435(6) 0.0491(6) 0.0061(5) 0.0040(5) 0.0077(5)
Si1 0.0425(7) 0.0330(6) 0.0364(6) 0.0047(5) 0.0000(5) -0.0054(5)
Si2 0.0407(7) 0.0455(7) 0.0238(6) -0.0003(5) -0.0012(5) 0.0041(6)
Si3 0.0636(9) 0.0459(7) 0.0268(6) 0.0039(5) 0.0137(6) -0.0065(6)
Si4 0.0947(11) 0.0305(6) 0.0317(7) 0.0052(5) 0.0038(7) 0.0054(7)
Si5 0.0438(7) 0.0508(7) 0.0345(6) -0.0123(6) 0.0055(5) 0.0023(6)
Si6 0.0470(7) 0.0447(7) 0.0263(6) -0.0053(5) 0.0018(5) -0.0124(6)
O1 0.0458(19) 0.0553(19) 0.0435(18) -0.0122(15) 0.0103(15) -0.0070(15)
O2 0.066(2) 0.0427(17) 0.0413(17) 0.0073(14) 0.0163(15) 0.0059(16)
O3 0.0417(19) 0.059(2) 0.064(2) -0.0035(17) -0.0034(16) -0.0071(16)
N1 0.0364(19) 0.0331(17) 0.0236(16) 0.0004(13) -0.0036(14) -0.0008(15)
N2 0.053(2) 0.0309(17) 0.0257(17) 0.0048(14) 0.0056(15) -0.0032(16)
N3 0.042(2) 0.0361(18) 0.0208(16) -0.0028(14) 0.0038(14) -0.0039(16)
C1 0.059(3) 0.051(3) 0.046(3) 0.004(2) -0.004(2) -0.019(2)
C2 0.053(3) 0.070(3) 0.040(3) 0.001(2) -0.010(2) -0.015(3)
C3 0.059(3) 0.056(3) 0.051(3) 0.023(2) -0.012(2) -0.011(3)
C4 0.086(4) 0.040(3) 0.095(4) 0.001(3) 0.026(4) 0.010(3)
C5 0.060(3) 0.064(3) 0.032(2) 0.004(2) -0.002(2) 0.009(3)
C6 0.062(3) 0.082(4) 0.045(3) -0.004(3) 0.001(3) 0.028(3)
C8 0.185(8) 0.045(3) 0.043(3) 0.015(3) 0.028(4) -0.006(4)
C9 0.066(3) 0.058(3) 0.042(3) -0.009(2) 0.013(2) 0.007(3)
C10 0.071(4) 0.091(4) 0.063(4) 0.001(3) 0.024(3) -0.020(3)
C11 0.112(5) 0.052(3) 0.094(5) -0.005(3) -0.033(4) 0.031(3)
C12 0.108(5) 0.038(3) 0.052(3) -0.005(2) 0.012(3) 0.004(3)
C13 0.065(4) 0.076(4) 0.046(3) -0.023(3) 0.014(3) -0.003(3)
C14 0.076(4) 0.064(3) 0.046(3) -0.028(3) 0.009(3) -0.018(3)
C15 0.045(3) 0.078(4) 0.068(4) -0.018(3) 0.017(3) -0.008(3)
C16 0.080(4) 0.080(4) 0.076(4) -0.019(3) -0.004(3) 0.039(3)
C17 0.072(4) 0.076(4) 0.041(3) 0.008(3) -0.015(3) -0.007(3)
C18 0.053(3) 0.063(3) 0.060(3) -0.005(3) 0.011(3) -0.021(3)
C19 0.079(5) 0.137(6) 0.072(4) -0.021(5) 0.018(4) 0.002(4)
C20 0.139(7) 0.089(5) 0.079(5) 0.006(4) 0.040(5) 0.022(5)
C21 0.082(5) 0.104(5) 0.075(4) -0.020(4) 0.003(4) 0.010(4)
C22 0.104(5) 0.062(4) 0.076(4) -0.019(3) 0.011(4) 0.002(3)
C23 0.084(5) 0.066(4) 0.078(4) 0.014(3) 0.007(3) -0.001(3)
C24 0.104(5) 0.066(4) 0.084(5) -0.001(3) 0.007(4) -0.041(4)
C25 0.090(5) 0.079(4) 0.078(4) 0.019(3) 0.032(4) 0.020(4)
C26 0.112(5) 0.096(5) 0.040(3) -0.003(3) 0.005(3) 0.010(4)
C27 0.045(4) 0.219(10) 0.120(7) -0.028(7) -0.026(4) 0.009(5)
C29 0.083(5) 0.080(4) 0.072(4) -0.024(3) 0.008(3) -0.031(4)
C30 0.075(5) 0.079(4) 0.121(6) 0.021(4) -0.003(4) -0.006(4)
Li1 0.043(4) 0.038(4) 0.037(4) -0.001(3) 0.002(3) 0.001(3)

loop_
_atom_type_symbol
_atom_type_description
_atom_type_scat_dispersion_real
_atom_type_scat_dispersion_imag
_atom_type_scat_source
C C 0.0033 0.0016 'International Tables Vol C Tables 4.2.6.8 and 6.1.1.4'
H H 0.0000 0.0000 'International Tables Vol C Tables 4.2.6.8 and 6.1.1.4'
N N 0.0061 0.0033 'International Tables Vol C Tables 4.2.6.8 and 6.1.1.4'
Si Si 0.0817 0.0704 'International Tables Vol C Tables 4.2.6.8 and 6.1.1.4'
Ho Ho -0.2175 4.6783 'International Tables Vol C Tables 4.2.6.8 and 6.1.1.4'
Cl Cl 0.1484 0.1585 'International Tables Vol C Tables 4.2.6.8 and 6.1.1.4'
Li Li -0.0003 0.0001 'International Tables Vol C Tables 4.2.6.8 and 6.1.1.4'
O O 0.0106 0.0060 'International Tables Vol C Tables 4.2.6.8 and 6.1.1.4'

loop_
_geom_angle_atom_site_label_1
_geom_angle_atom_site_label_2
_geom_angle_atom_site_label_3
_geom_angle
_geom_angle_site_symmetry_1
_geom_angle_site_symmetry_3
_geom_angle_publ_flag
N2 Ho1 N1 111.80(11) . . ?
N2 Ho1 N3 110.41(12) . . ?
N1 Ho1 N3 113.20(12) . . ?
N2 Ho1 Cl1 106.91(10) . . ?
N1 Ho1 Cl1 108.22(9) . . ?
N3 Ho1 Cl1 105.91(9) . . ?
Li1 Cl1 Ho1 170.81(18) . . ?
N1 Si1 C4 111.4(2) . . ?
N1 Si1 C1 103.13(19) . . ?
C4 Si1 C1 107.9(3) . . ?
N1 Si1 C3 112.67(19) . . ?
C4 Si1 C3 108.9(3) . . ?
C1 Si1 C3 112.7(2) . . ?
N1 Si1 Si2 36.14(10) . . ?
C4 Si1 Si2 109.74(19) . . ?
C1 Si1 Si2 69.36(15) . . ?
C3 Si1 Si2 138.16(18) . . ?
N1 Si2 C6 113.1(2) . . ?
N1 Si2 C5 113.9(2) . . ?
C6 Si2 C5 107.2(2) . . ?
N1 Si2 C2 103.10(18) . . ?
C6 Si2 C2 109.3(3) . . ?
C5 Si2 C2 110.1(2) . . ?
N1 Si2 Si1 36.04(11) . . ?
C6 Si2 Si1 124.95(17) . . ?
C5 Si2 Si1 126.13(16) . . ?
C2 Si2 Si1 67.06(14) . . ?
N2 Si3 C10 111.5(2) . . ?
N2 Si3 C9 113.4(2) . . ?
C10 Si3 C9 107.7(3) . . ?
N2 Si3 C7 102.1(2) . . ?
C10 Si3 C7 109.2(3) . . ?
C9 Si3 C7 112.9(2) . . ?
N2 Si3 Si4 35.42(11) . . ?
C10 Si3 Si4 111.0(2) . . ?
C9 Si3 Si4 137.97(17) . . ?
C7 Si3 Si4 68.80(18) . . ?
N2 Si4 C11 113.6(2) . . ?
N2 Si4 C12 113.7(2) . . ?
C11 Si4 C12 106.8(3) . . ?
N2 Si4 C8 102.5(2) . . ?
C11 Si4 C8 109.9(3) . . ?
C12 Si4 C8 110.4(3) . . ?
N2 Si4 Si3 35.69(12) . . ?
C11 Si4 Si3 124.88(19) . . ?
C12 Si4 Si3 126.5(2) . . ?
C8 Si4 Si3 66.84(19) . . ?
N3 Si5 C16 113.4(2) . . ?
N3 Si5 C15 112.6(2) . . ?
C16 Si5 C15 107.2(3) . . ?
N3 Si5 C13 104.1(2) . . ?
C16 Si5 C13 109.4(3) . . ?
C15 Si5 C13 110.1(3) . . ?
N3 Si5 Si6 36.06(10) . . ?
C16 Si5 Si6 127.7(2) . . ?
C15 Si5 Si6 122.97(18) . . ?
C13 Si5 Si6 68.15(17) . . ?
N3 Si6 C18 113.9(2) . . ?
N3 Si6 C14 102.9(2) . . ?
C18 Si6 C14 112.9(2) . . ?
N3 Si6 C17 111.1(2) . . ?
C18 Si6 C17 106.9(3) . . ?
C14 Si6 C17 109.2(3) . . ?
N3 Si6 Si5 35.83(11) . . ?
C18 Si6 Si5 139.94(17) . . ?
C14 Si6 Si5 69.64(16) . . ?
C17 Si6 Si5 109.55(19) . . ?
C21 O1 C19 115.5(4) . . ?
C21 O1 Li1 115.3(4) . . ?
C19 O1 Li1 123.8(4) . . ?
C23 O2 C25 114.2(4) . . ?
C23 O2 Li1 126.8(4) . . ?
C25 O2 Li1 118.3(4) . . ?
C29 O3 C27 117.1(5) . . ?
C29 O3 Li1 122.9(4) . . ?
C27 O3 Li1 119.6(5) . . ?
Si1 N1 Si2 107.81(17) . . ?
Si1 N1 Ho1 119.31(16) . . ?
Si2 N1 Ho1 132.61(17) . . ?
Si4 N2 Si3 108.89(18) . . ?
Si4 N2 Ho1 130.53(19) . . ?
Si3 N2 Ho1 120.57(17) . . ?
Si5 N3 Si6 108.12(17) . . ?
Si5 N3 Ho1 130.91(17) . . ?
Si6 N3 Ho1 120.69(18) . . ?
C2 C1 Si1 103.8(3) . . ?
C1 C2 Si2 106.4(3) . . ?
C8 C7 Si3 104.0(4) . . ?
C7 C8 Si4 106.3(4) . . ?
C14 C13 Si5 106.9(3) . . ?
C13 C14 Si6 105.0(3) . . ?
C20 C19 O1 111.6(6) . . ?
O1 C21 C22 113.3(5) . . ?
O2 C23 C24 113.5(5) . . ?
O2 C25 C26 109.4(5) . . ?
C28 C27 O3 119.0(9) . . ?
O3 C29 C30 114.4(5) . . ?
O3 Li1 O1 110.1(4) . . ?
O3 Li1 O2 110.6(4) . . ?
O1 Li1 O2 108.3(3) . . ?
O3 Li1 Cl1 109.7(3) . . ?
O1 Li1 Cl1 105.9(3) . . ?
O2 Li1 Cl1 112.1(3) . . ?

loop_
_geom_bond_atom_site_label_1
_geom_bond_atom_site_label_2
_geom_bond_distance
_geom_bond_site_symmetry_2
_geom_bond_publ_flag
Ho1 N2 2.220(3) . ?
Ho1 N1 2.221(3) . ?
Ho1 N3 2.224(3) . ?
Ho1 Cl1 2.6129(10) . ?
Cl1 Li1 2.411(7) . ?
Si1 N1 1.735(3) . ?
Si1 C4 1.872(5) . ?
Si1 C1 1.877(5) . ?
Si1 C3 1.878(4) . ?
Si1 Si2 2.8078(16) . ?
Si2 N1 1.739(3) . ?
Si2 C6 1.871(5) . ?
Si2 C5 1.873(5) . ?
Si2 C2 1.899(5) . ?
Si3 N2 1.734(4) . ?
Si3 C10 1.872(6) . ?
Si3 C9 1.876(5) . ?
Si3 C7 1.887(5) . ?
Si3 Si4 2.812(2) . ?
Si4 N2 1.722(3) . ?
Si4 C11 1.856(7) . ?
Si4 C12 1.865(5) . ?
Si4 C8 1.905(6) . ?
Si5 N3 1.725(4) . ?
Si5 C16 1.867(5) . ?
Si5 C15 1.873(5) . ?
Si5 C13 1.891(5) . ?
Si5 Si6 2.8014(18) . ?
Si6 N3 1.735(3) . ?
Si6 C18 1.871(5) . ?
Si6 C14 1.880(5) . ?
Si6 C17 1.880(5) . ?
O1 C21 1.430(7) . ?
O1 C19 1.480(7) . ?
O1 Li1 1.935(7) . ?
O2 C23 1.417(6) . ?
O2 C25 1.445(6) . ?
O2 Li1 1.960(8) . ?
O3 C29 1.424(6) . ?
O3 C27 1.468(8) . ?
O3 Li1 1.920(8) . ?
C1 C2 1.554(6) . ?
C7 C8 1.536(7) . ?
C13 C14 1.559(7) . ?
C19 C20 1.452(9) . ?
C21 C22 1.490(8) . ?
C23 C24 1.507(8) . ?
C25 C26 1.545(8) . ?
C27 C28 1.359(12) . ?
C29 C30 1.480(9) . ?
